data_1552224
loop_
_publ_author_name
'Zhao, Na'
'Li, Yan'
'Yang, Weiyao'
'Zhuang, Jiabao'
'Li, Yue'
'Li, Nan'

_publ_section_title
;
 Multifunctional pyrazoline based AIEgens: real-time tracking and specific
 protein &#x201C;fishing&#x201D; of lipid droplets
;
_journal_name_full 'Chemical Science'
_journal_paper_doi 10.1039/C9SC03111A
_journal_year 2019
_chemical_formula_moiety 'C22 H15 F5 N2 O'
_chemical_formula_sum 'C22 H15 F5 N2 O'
_chemical_formula_weight 418.36
_space_group_crystal_system monoclinic
_space_group_IT_number 14
_space_group_name_Hall '-P 2ybc'
_space_group_name_H-M_alt 'P 1 21/c 1'
_symmetry_space_group_name_Hall '-P 2ybc'
_symmetry_space_group_name_H-M 'P 1 21/c 1'
_atom_sites_solution_hydrogens geom
_atom_sites_solution_primary direct
_audit_creation_date 2019-02-27
_audit_creation_method
;
Olex2 1.2
(compiled 2018.05.29 svn.r3508 for OlexSys, GUI svn.r5506)
;
_audit_update_record
;
2019-05-20 deposited with the CCDC.    2019-08-14 downloaded from the CCDC.
;
_cell_angle_alpha 90
_cell_angle_beta 92.560(3)
_cell_angle_gamma 90
_cell_formula_units_Z 8
_cell_length_a 14.0842(5)
_cell_length_b 6.3205(2)
_cell_length_c 42.4385(15)
_cell_measurement_reflns_used 7990
_cell_measurement_temperature 298
_cell_measurement_theta_max 71.3570
_cell_measurement_theta_min 3.8250
_cell_volume 3774.1(2)
_computing_cell_refinement 'CrysAlisPro 1.171.38.46 (Rigaku OD, 2015)'
_computing_data_collection 'CrysAlisPro 1.171.38.46 (Rigaku OD, 2015)'
_computing_data_reduction 'CrysAlisPro 1.171.38.46 (Rigaku OD, 2015)'
_computing_molecular_graphics 'Olex2 (Dolomanov et al., 2009)'
_computing_publication_material 'Olex2 (Dolomanov et al., 2009)'
_computing_structure_refinement 'ShelXL (Sheldrick, 2015)'
_computing_structure_solution 'ShelXS (Sheldrick, 2008)'
_diffrn_ambient_temperature 298
_diffrn_detector 'CCD plate'
_diffrn_detector_area_resol_mean 16.0356
_diffrn_detector_type Eos
_diffrn_measured_fraction_theta_full 1.000
_diffrn_measured_fraction_theta_max 0.988
_diffrn_measurement_details
;
List of Runs (angles in degrees, time in seconds):

  # Type    Start    End  Width  t~exp~   \w     \q     \k     \f   Frames
#--------------------------------------------------------------------------
  1  \w    -30.00  65.00   1.00    6.91    --   37.91 -77.00-150.00   95
  2  \w     21.00 105.00   1.00    6.91    --   37.91  57.00 -60.00   84
  3  \w    -30.00  65.00   1.00    6.91    --   37.91 -77.00 -90.00   95
  4  \w    -31.00  57.00   1.00    6.91    --   37.91 -37.00 -60.00   88
  5  \w    -29.00  55.00   1.00    6.91    --   37.91 -57.00-150.00   84
  6  \w    -30.00  65.00   1.00    6.91    --   37.91 -77.00   0.00   95
  7  \w     91.00 176.00   1.00   27.65    --  108.00  45.00 -60.00   85
  8  \w     39.00 109.00   1.00   27.65    --  108.00 -94.00 120.00   70
  9  \w     38.00 129.00   1.00   27.65    --  108.00 -30.00-150.00   91
 10  \w     41.00 126.00   1.00   27.65    --  108.00 -61.00  30.00   85
 11  \w     38.00 129.00   1.00   27.65    --  108.00 -30.00 120.00   91
 12  \w    100.00 178.00   1.00   27.65    --  108.00 111.00-120.00   78
 13  \w     38.00 116.00   1.00   27.65    --  108.00-111.00-150.00   78
 14  \w     39.00 109.00   1.00   27.65    --  108.00 -94.00-120.00   70
 15  \w     11.00 105.00   1.00    6.91    --   37.91  77.00-180.00   94
 16  \w     21.00 105.00   1.00    6.91    --   37.91  57.00 120.00   84
 17  \w     11.00 105.00   1.00    6.91    --   37.91  77.00  30.00   94
 18  \w     21.00 105.00   1.00    6.91    --   37.91  57.00   0.00   84
 19  \w     11.00 105.00   1.00    6.91    --   37.91  77.00-150.00   94
 20  \w    -30.00  65.00   1.00    6.91    --   37.91 -77.00  90.00   95
 21  \w     90.00 175.00   1.00   27.65    --  108.00  61.00-180.00   85
 22  \w     91.00 176.00   1.00   27.65    --  108.00  45.00-120.00   85
 23  \w     39.00 109.00   1.00   27.65    --  108.00 -94.00   0.00   70
 24  \w     70.00 178.00   1.00   27.65    --  108.00  15.00 150.00  108
 25  \w     70.00 178.00   1.00   27.65    --  108.00  15.00  60.00  108
;
_diffrn_measurement_device 'four-circle diffractometer'
_diffrn_measurement_device_type 'Xcalibur, Eos, Gemini'
_diffrn_measurement_method '\w scans'
_diffrn_orient_matrix_type 'CrysAlisPro convention (1999,Acta A55,543-557)'
_diffrn_orient_matrix_UB_11 0.1040722000
_diffrn_orient_matrix_UB_12 0.0243403000
_diffrn_orient_matrix_UB_13 0.0122212000
_diffrn_orient_matrix_UB_21 0.0315333000
_diffrn_orient_matrix_UB_22 0.0175284000
_diffrn_orient_matrix_UB_23 -0.0341855000
_diffrn_orient_matrix_UB_31 -0.0126845000
_diffrn_orient_matrix_UB_32 0.2419934000
_diffrn_orient_matrix_UB_33 0.0012389000
_diffrn_radiation_monochromator graphite
_diffrn_radiation_probe x-ray
_diffrn_radiation_type CuK\a
_diffrn_radiation_wavelength 1.54184
_diffrn_reflns_av_R_equivalents 0.0294
_diffrn_reflns_av_unetI/netI 0.0186
_diffrn_reflns_Laue_measured_fraction_full 1.000
_diffrn_reflns_Laue_measured_fraction_max 0.988
_diffrn_reflns_limit_h_max 17
_diffrn_reflns_limit_h_min -17
_diffrn_reflns_limit_k_max 7
_diffrn_reflns_limit_k_min -5
_diffrn_reflns_limit_l_max 51
_diffrn_reflns_limit_l_min -52
_diffrn_reflns_number 35658
_diffrn_reflns_point_group_measured_fraction_full 1.000
_diffrn_reflns_point_group_measured_fraction_max 0.988
_diffrn_reflns_theta_full 67.684
_diffrn_reflns_theta_max 71.945
_diffrn_reflns_theta_min 3.692
_diffrn_source 'fine-focus sealed X-ray tube'
_diffrn_source_type 'Enhance (Cu) X-ray Source'
_exptl_absorpt_coefficient_mu 1.087
_exptl_absorpt_correction_T_max 1.00000
_exptl_absorpt_correction_T_min 0.69981
_exptl_absorpt_correction_type multi-scan
_exptl_absorpt_process_details
;
CrysAlisPro 1.171.38.46 (Rigaku Oxford Diffraction, 2015)
Empirical absorption correction using spherical harmonics,
 implemented in SCALE3 ABSPACK scaling algorithm.
;
_exptl_crystal_colour 'clear light colourless'
_exptl_crystal_colour_lustre clear
_exptl_crystal_colour_modifier light
_exptl_crystal_colour_primary colourless
_exptl_crystal_density_diffrn 1.473
_exptl_crystal_description block
_exptl_crystal_F_000 1712
_refine_diff_density_max 0.158
_refine_diff_density_min -0.195
_refine_diff_density_rms 0.040
_refine_ls_extinction_method none
_refine_ls_goodness_of_fit_ref 1.012
_refine_ls_hydrogen_treatment constr
_refine_ls_matrix_type full
_refine_ls_number_parameters 543
_refine_ls_number_reflns 7320
_refine_ls_number_restraints 0
_refine_ls_restrained_S_all 1.012
_refine_ls_R_factor_all 0.0669
_refine_ls_R_factor_gt 0.0503
_refine_ls_shift/su_max 0.000
_refine_ls_shift/su_mean 0.000
_refine_ls_structure_factor_coef Fsqd
_refine_ls_weighting_details 'w=1/[\s^2^(Fo^2^)+(0.0617P)^2^+1.0971P] where P=(Fo^2^+2Fc^2^)/3'
_refine_ls_weighting_scheme calc
_refine_ls_wR_factor_gt 0.1268
_refine_ls_wR_factor_ref 0.1410
_reflns_Friedel_coverage 0.000
_reflns_number_gt 5491
_reflns_number_total 7320
_reflns_threshold_expression 'I > 2\s(I)'
_cod_data_source_file c9sc03111a2.cif
_cod_data_source_block exp_15643
_cod_depositor_comments
;

2022-04-26
Z value and formula fixed to values more according to usual
chemical conventions.                 miguel
;
_cod_original_formula_sum 'C44 H30 F10 N4 O2'
_cod_original_formula_weight 836.72
_cod_original_formula_moiety '2(C22 H15 F5 N2 O)'
_cod_original_formula_units_Z 4
_cod_original_cell_volume 3774.0(2)
_cod_database_code 1552224
_shelx_shelxl_version_number 2018/3
_shelx_space_group_comment
;
The symmetry employed for this shelxl refinement is uniquely defined
by the following loop, which should always be used as a source of
symmetry information in preference to the above space-group names.
They are only intended as comments.
;
_reflns_odcompleteness_completeness 99.92
_reflns_odcompleteness_iscentric 1
_reflns_odcompleteness_theta 66.97
_olex2_refinement_description
;
1. Fixed Uiso
 At 1.2 times of:
  All C(H) groups, All C(H,H) groups
 At 1.5 times of:
  All C(H,H,H) groups
2.a Ternary CH refined with riding coordinates:
 C27(H27), C37(H37)
2.b Secondary CH2 refined with riding coordinates:
 C39(H39A,H39B), C53(H53A,H53B)
2.c Aromatic/amide H refined with riding coordinates:
 C3(H3), C15(H15), C17(H17), C24(H24), C29(H29), C43(H43), C49(H49), C55(H55),
 C59(H59), C18(H18), C41(H41), C42(H42), C46(H46), C52(H52), C54(H54), C56(H56),
  C57(H57), C60(H60)
2.d Idealised Me refined as rotating group:
 C51(H51A,H51B,H51C), C58(H58A,H58B,H58C)
;
_olex2_submission_special_instructions 'No special instructions were received'
_oxdiff_exptl_absorpt_empirical_details
;
Empirical correction (ABSPACK) includes:
- Absorption correction using spherical harmonics
- Frame scaling
;
_oxdiff_exptl_absorpt_empirical_full_max 1.384
_oxdiff_exptl_absorpt_empirical_full_min 0.663

loop_
_space_group_symop_operation_xyz
'x, y, z'
'-x, y+1/2, -z+1/2'
'-x, -y, -z'
'x, -y-1/2, z-1/2'

loop_
_atom_site_label
_atom_site_type_symbol
_atom_site_fract_x
_atom_site_fract_y
_atom_site_fract_z
_atom_site_U_iso_or_equiv
_atom_site_adp_type
_atom_site_occupancy
_atom_site_site_symmetry_order
_atom_site_calc_flag
_atom_site_refinement_flags_posn
F1 F 0.43188(9) 0.7784(2) 0.23667(3) 0.0833(4) Uani 1 1 d .
N2 N 0.39281(11) 1.4077(3) 0.17516(4) 0.0592(4) Uani 1 1 d .
C3 C 0.27799(13) 1.6803(3) 0.15989(5) 0.0563(4) Uani 1 1 d .
H3 H 0.239508 1.638224 0.175996 0.068 Uiso 1 1 calc R
C5 C 0.36138(12) 1.5709(3) 0.15493(4) 0.0522(4) Uani 1 1 d .
C6 C 0.30145(14) 1.0048(3) 0.22420(4) 0.0563(5) Uani 1 1 d .
F7 F 0.16014(9) 1.2036(3) 0.21567(4) 0.0934(5) Uani 1 1 d .
N8 N 0.32754(11) 1.3203(3) 0.19438(4) 0.0598(4) Uani 1 1 d .
O9 O 0.28936(13) 2.0856(3) 0.09749(4) 0.0860(5) Uani 1 1 d .
F10 F 0.32789(12) 0.5115(3) 0.26799(4) 0.1003(5) Uani 1 1 d .
C11 C 0.33948(15) 0.8237(4) 0.23854(5) 0.0633(5) Uani 1 1 d .
C12 C 0.56605(13) 1.3422(3) 0.16776(4) 0.0530(4) Uani 1 1 d .
C13 C 0.35756(13) 1.1381(3) 0.20386(4) 0.0548(4) Uani 1 1 d .
C15 C 0.59330(15) 1.5204(4) 0.18422(6) 0.0672(5) Uani 1 1 d .
H15 H 0.549245 1.592866 0.195829 0.081 Uiso 1 1 calc R
C17 C 0.25143(14) 1.8511(3) 0.14118(5) 0.0613(5) Uani 1 1 d .
H17 H 0.195752 1.924087 0.144985 0.074 Uiso 1 1 calc R
C19 C 0.30694(15) 1.9143(3) 0.11688(5) 0.0614(5) Uani 1 1 d .
F21 F 0.05918(10) 0.9371(3) 0.24832(4) 0.1108(6) Uani 1 1 d .
F22 F 0.14030(12) 0.5878(3) 0.27514(4) 0.1167(6) Uani 1 1 d .
C24 C 0.41500(14) 1.6314(3) 0.12961(5) 0.0602(5) Uani 1 1 d .
H24 H 0.469618 1.556135 0.125256 0.072 Uiso 1 1 calc R
C27 C 0.46623(13) 1.2543(3) 0.16684(5) 0.0546(4) Uani 1 1 d .
H27 H 0.450639 1.197843 0.145735 0.065 Uiso 1 1 calc R
C29 C 0.38802(15) 1.8017(4) 0.11093(5) 0.0648(5) Uani 1 1 d .
H29 H 0.424773 1.840711 0.094216 0.078 Uiso 1 1 calc R
C30 C 0.20521(15) 1.0373(4) 0.22864(5) 0.0668(5) Uani 1 1 d .
C33 C 0.28650(18) 0.6840(4) 0.25520(5) 0.0734(6) Uani 1 1 d .
C38 C 0.15159(16) 0.8999(5) 0.24556(5) 0.0779(7) Uani 1 1 d .
C39 C 0.45225(13) 1.0798(3) 0.19137(5) 0.0609(5) Uani 1 1 d .
H39A H 0.450423 0.940763 0.181674 0.073 Uiso 1 1 calc R
H39B H 0.502083 1.082900 0.207896 0.073 Uiso 1 1 calc R
C43 C 0.68609(18) 1.5935(4) 0.18368(6) 0.0819(7) Uani 1 1 d .
H43 H 0.703912 1.715482 0.194682 0.098 Uiso 1 1 calc R
C49 C 0.63324(16) 1.2359(4) 0.15147(6) 0.0795(7) Uani 1 1 d .
H49 H 0.616121 1.113683 0.140404 0.095 Uiso 1 1 calc R
C50 C 0.19215(18) 0.7219(5) 0.25885(5) 0.0801(7) Uani 1 1 d .
C51 C 0.21445(19) 2.2217(4) 0.10500(7) 0.0883(8) Uani 1 1 d .
H51A H 0.215019 2.344274 0.091664 0.132 Uiso 1 1 calc GR
H51B H 0.222321 2.264502 0.126666 0.132 Uiso 1 1 calc GR
H51C H 0.154970 2.148907 0.101802 0.132 Uiso 1 1 calc GR
C55 C 0.75140(18) 1.4856(5) 0.16691(7) 0.0892(8) Uani 1 1 d .
H55 H 0.813488 1.534995 0.166276 0.107 Uiso 1 1 calc R
C59 C 0.72528(18) 1.3069(6) 0.15126(7) 0.0996(9) Uani 1 1 d .
H59 H 0.769977 1.231732 0.140291 0.120 Uiso 1 1 calc R
F4 F 0.05335(11) 0.2797(2) 0.01227(3) 0.0874(4) Uani 1 1 d .
N14 N -0.01058(14) 0.0053(3) 0.05317(4) 0.0689(5) Uani 1 1 d .
C16 C 0.06563(17) -0.1026(4) 0.04929(5) 0.0660(5) Uani 1 1 d .
C18 C -0.19688(16) 0.1418(4) 0.05924(5) 0.0670(5) Uani 1 1 d .
H18 H -0.153893 0.231255 0.049907 0.080 Uiso 1 1 calc R
C20 C 0.14344(17) -0.0147(4) 0.03175(5) 0.0680(6) Uani 1 1 d .
N23 N -0.06950(15) -0.1062(3) 0.07156(5) 0.0781(5) Uani 1 1 d .
C25 C -0.02148(15) -0.3454(3) 0.11598(5) 0.0617(5) Uani 1 1 d .
F26 F 0.24750(11) -0.2961(3) 0.04612(4) 0.0996(5) Uani 1 1 d .
C28 C -0.16519(17) -0.0478(4) 0.07228(5) 0.0673(5) Uani 1 1 d .
C31 C 0.23268(19) -0.1089(5) 0.03146(5) 0.0797(7) Uani 1 1 d .
O32 O -0.45035(13) 0.1116(4) 0.07564(5) 0.1006(6) Uani 1 1 d .
C34 C 0.13605(19) 0.1757(4) 0.01513(5) 0.0732(6) Uani 1 1 d .
F35 F 0.19960(15) 0.4497(3) -0.01456(4) 0.1138(6) Uani 1 1 d .
C36 C -0.35567(17) 0.0683(4) 0.07372(6) 0.0764(6) Uani 1 1 d .
C37 C -0.03168(19) -0.3148(4) 0.08063(5) 0.0735(6) Uani 1 1 d .
H37 H -0.071961 -0.426432 0.071159 0.088 Uiso 1 1 calc R
C40 C 0.2114(2) 0.2662(5) 0.00079(6) 0.0863(7) Uani 1 1 d .
C41 C -0.32399(19) -0.1201(4) 0.08699(6) 0.0834(7) Uani 1 1 d .
H41 H -0.366970 -0.209160 0.096423 0.100 Uiso 1 1 calc R
C42 C -0.23028(19) -0.1777(4) 0.08647(6) 0.0793(7) Uani 1 1 d .
H42 H -0.210188 -0.304427 0.095681 0.095 Uiso 1 1 calc R
F44 F 0.37268(14) 0.2580(4) -0.01130(4) 0.1312(7) Uani 1 1 d .
C45 C 0.30922(19) -0.0204(6) 0.01727(6) 0.0927(9) Uani 1 1 d .
C46 C -0.29113(17) 0.1999(4) 0.05988(5) 0.0735(6) Uani 1 1 d .
H46 H -0.311278 0.327641 0.050999 0.088 Uiso 1 1 calc R
C47 C 0.2985(2) 0.1699(6) 0.00219(6) 0.0957(9) Uani 1 1 d .
F48 F 0.39226(13) -0.1216(4) 0.01855(4) 0.1282(7) Uani 1 1 d .
C52 C 0.01649(18) -0.4185(5) 0.17950(7) 0.0883(8) Uani 1 1 d .
H52 H 0.030945 -0.443249 0.200777 0.106 Uiso 1 1 calc R
C53 C 0.0657(2) -0.3133(4) 0.06541(6) 0.0877(8) Uani 1 1 d .
H53A H 0.117377 -0.323844 0.081242 0.105 Uiso 1 1 calc R
H53B H 0.070804 -0.427986 0.050397 0.105 Uiso 1 1 calc R
C54 C -0.02331(18) -0.1809(4) 0.13701(6) 0.0782(6) Uani 1 1 d .
H54 H -0.037002 -0.044613 0.129900 0.094 Uiso 1 1 calc R
C56 C -0.00320(18) -0.5459(4) 0.12740(6) 0.0786(6) Uani 1 1 d .
H56 H -0.004118 -0.659824 0.113520 0.094 Uiso 1 1 calc R
C57 C 0.0163(2) -0.5801(5) 0.15888(7) 0.0945(8) Uani 1 1 d .
H57 H 0.029555 -0.716347 0.166078 0.113 Uiso 1 1 calc R
C58 C -0.4863(2) 0.2985(6) 0.06133(8) 0.1037(9) Uani 1 1 d .
H58A H -0.475236 0.295323 0.039178 0.156 Uiso 1 1 calc GR
H58B H -0.454675 0.418866 0.070780 0.156 Uiso 1 1 calc GR
H58C H -0.553278 0.308374 0.064313 0.156 Uiso 1 1 calc GR
C60 C -0.00446(19) -0.2186(5) 0.16931(6) 0.0883(8) Uani 1 1 d .
H60 H -0.006259 -0.107670 0.183679 0.106 Uiso 1 1 calc R

loop_
_atom_site_aniso_label
_atom_site_aniso_U_11
_atom_site_aniso_U_22
_atom_site_aniso_U_33
_atom_site_aniso_U_23
_atom_site_aniso_U_13
_atom_site_aniso_U_12
F1 0.0708(8) 0.0825(9) 0.0966(9) 0.0269(8) 0.0056(7) 0.0108(7)
N2 0.0499(8) 0.0575(10) 0.0707(10) 0.0081(8) 0.0095(7) 0.0051(7)
C3 0.0465(9) 0.0585(11) 0.0638(11) -0.0032(9) 0.0014(8) -0.0005(9)
C5 0.0462(9) 0.0507(10) 0.0593(10) -0.0015(8) -0.0022(8) -0.0012(8)
C6 0.0548(10) 0.0637(12) 0.0501(9) -0.0021(9) 0.0001(8) -0.0058(9)
F7 0.0637(8) 0.1121(12) 0.1056(11) 0.0311(9) 0.0154(7) 0.0196(8)
N8 0.0530(9) 0.0632(10) 0.0637(9) 0.0048(8) 0.0087(7) 0.0023(8)
O9 0.0930(12) 0.0822(11) 0.0824(11) 0.0183(9) -0.0022(9) 0.0256(10)
F10 0.1127(12) 0.0868(10) 0.1004(11) 0.0359(9) -0.0069(9) -0.0133(9)
C11 0.0622(12) 0.0677(13) 0.0595(11) 0.0039(10) -0.0008(9) -0.0059(10)
C12 0.0489(9) 0.0530(11) 0.0573(10) 0.0020(8) 0.0037(8) -0.0004(8)
C13 0.0533(10) 0.0536(11) 0.0574(10) -0.0019(9) -0.0010(8) -0.0018(9)
C15 0.0604(12) 0.0605(12) 0.0804(14) -0.0091(11) 0.0002(10) 0.0035(10)
C17 0.0513(10) 0.0625(12) 0.0693(12) -0.0084(10) -0.0068(9) 0.0094(9)
C19 0.0616(11) 0.0593(12) 0.0623(11) 0.0016(9) -0.0103(9) 0.0043(10)
F21 0.0649(8) 0.1633(17) 0.1058(11) 0.0206(11) 0.0212(8) -0.0086(10)
F22 0.1060(12) 0.1424(16) 0.1020(11) 0.0390(11) 0.0092(9) -0.0477(11)
C24 0.0524(10) 0.0635(12) 0.0649(11) 0.0017(10) 0.0043(8) 0.0080(9)
C27 0.0500(10) 0.0526(11) 0.0610(10) -0.0036(9) 0.0015(8) 0.0018(8)
C29 0.0603(11) 0.0724(14) 0.0618(11) 0.0064(10) 0.0035(9) 0.0024(10)
C30 0.0614(12) 0.0805(15) 0.0586(11) 0.0051(11) 0.0015(9) -0.0007(11)
C33 0.0855(16) 0.0708(14) 0.0626(12) 0.0107(11) -0.0097(11) -0.0138(12)
C38 0.0589(12) 0.111(2) 0.0640(12) 0.0016(13) 0.0068(10) -0.0142(13)
C39 0.0504(10) 0.0520(11) 0.0802(13) 0.0033(10) 0.0028(9) -0.0011(9)
C43 0.0763(15) 0.0705(15) 0.0976(17) -0.0070(13) -0.0113(13) -0.0170(13)
C49 0.0644(13) 0.0856(17) 0.0896(16) -0.0255(14) 0.0162(11) -0.0052(12)
C50 0.0781(15) 0.0997(19) 0.0622(12) 0.0132(13) 0.0001(11) -0.0315(14)
C51 0.0929(18) 0.0706(15) 0.0989(18) 0.0008(14) -0.0231(14) 0.0232(14)
C55 0.0561(13) 0.111(2) 0.1009(19) 0.0043(17) 0.0061(12) -0.0193(14)
C59 0.0620(14) 0.129(3) 0.111(2) -0.023(2) 0.0305(14) -0.0033(16)
F4 0.1080(11) 0.0742(9) 0.0801(9) 0.0083(7) 0.0072(8) 0.0099(8)
N14 0.0718(11) 0.0685(11) 0.0658(10) 0.0086(9) -0.0046(8) -0.0022(10)
C16 0.0807(14) 0.0643(13) 0.0521(10) -0.0055(9) -0.0063(10) 0.0046(12)
C18 0.0698(13) 0.0684(13) 0.0626(12) 0.0072(10) 0.0001(10) -0.0035(11)
C20 0.0801(14) 0.0746(14) 0.0488(10) -0.0110(10) -0.0034(9) 0.0020(12)
N23 0.0787(12) 0.0713(12) 0.0844(13) 0.0225(10) 0.0044(10) 0.0063(10)
C25 0.0590(11) 0.0576(12) 0.0683(12) 0.0047(10) 0.0006(9) -0.0043(9)
F26 0.0976(11) 0.1115(12) 0.0892(10) 0.0066(9) -0.0017(8) 0.0294(9)
C28 0.0768(14) 0.0658(13) 0.0586(11) 0.0036(10) -0.0036(10) -0.0046(11)
C31 0.0905(17) 0.0918(18) 0.0557(12) -0.0054(12) -0.0082(11) 0.0145(15)
O32 0.0703(10) 0.1242(17) 0.1076(14) 0.0183(13) 0.0080(9) -0.0084(11)
C34 0.0904(16) 0.0754(15) 0.0530(11) -0.0064(11) -0.0046(11) 0.0010(13)
F35 0.1499(16) 0.1027(12) 0.0899(11) 0.0198(10) 0.0177(10) -0.0178(11)
C36 0.0678(13) 0.0922(18) 0.0690(13) 0.0011(13) -0.0001(11) -0.0084(13)
C37 0.0944(17) 0.0535(12) 0.0718(13) 0.0029(10) -0.0063(12) 0.0011(12)
C40 0.105(2) 0.097(2) 0.0573(12) -0.0031(13) 0.0025(13) -0.0105(17)
C41 0.0873(17) 0.0875(18) 0.0754(15) 0.0083(13) 0.0023(12) -0.0244(15)
C42 0.0859(16) 0.0726(15) 0.0789(15) 0.0129(12) -0.0041(12) -0.0087(13)
F44 0.1101(13) 0.191(2) 0.0942(11) 0.0047(13) 0.0218(10) -0.0364(14)
C45 0.0750(16) 0.142(3) 0.0615(13) -0.0129(16) 0.0014(12) 0.0058(17)
C46 0.0738(14) 0.0765(15) 0.0700(13) 0.0076(12) 0.0021(11) 0.0009(12)
C47 0.100(2) 0.127(3) 0.0595(13) -0.0042(16) 0.0019(13) -0.018(2)
F48 0.0881(11) 0.193(2) 0.1037(12) -0.0004(13) 0.0061(9) 0.0250(13)
C52 0.0671(14) 0.120(2) 0.0773(15) 0.0257(17) -0.0046(12) -0.0101(15)
C53 0.119(2) 0.0694(15) 0.0766(15) 0.0022(12) 0.0225(14) 0.0213(15)
C54 0.0887(16) 0.0638(14) 0.0816(15) -0.0010(12) -0.0022(12) -0.0114(12)
C56 0.0848(16) 0.0657(14) 0.0854(16) 0.0136(12) 0.0048(12) 0.0096(12)
C57 0.099(2) 0.091(2) 0.0927(19) 0.0312(17) -0.0019(15) 0.0099(16)
C58 0.0755(17) 0.128(3) 0.108(2) -0.001(2) 0.0080(15) 0.0107(18)
C60 0.0822(16) 0.105(2) 0.0772(16) -0.0165(15) 0.0000(13) -0.0219(16)

loop_
_atom_type_symbol
_atom_type_description
_atom_type_scat_dispersion_real
_atom_type_scat_dispersion_imag
_atom_type_scat_source
C C 0.0181 0.0091 'International Tables Vol C Tables 4.2.6.8 and 6.1.1.4'
H H 0.0000 0.0000 'International Tables Vol C Tables 4.2.6.8 and 6.1.1.4'
F F 0.0727 0.0534 'International Tables Vol C Tables 4.2.6.8 and 6.1.1.4'
N N 0.0311 0.0180 'International Tables Vol C Tables 4.2.6.8 and 6.1.1.4'
O O 0.0492 0.0322 'International Tables Vol C Tables 4.2.6.8 and 6.1.1.4'

loop_
_geom_angle_atom_site_label_1
_geom_angle_atom_site_label_2
_geom_angle_atom_site_label_3
_geom_angle
C5 N2 C27 122.97(16)
N8 N2 C5 117.32(15)
N8 N2 C27 111.95(15)
C17 C3 C5 120.78(19)
C3 C5 N2 121.37(18)
C3 C5 C24 118.13(18)
C24 C5 N2 120.48(17)
C11 C6 C13 121.61(18)
C30 C6 C11 114.84(19)
C30 C6 C13 123.34(19)
C13 N8 N2 109.09(16)
C19 O9 C51 117.5(2)
F1 C11 C6 120.39(18)
F1 C11 C33 116.5(2)
C33 C11 C6 123.1(2)
C15 C12 C27 123.67(18)
C15 C12 C49 118.4(2)
C49 C12 C27 117.95(18)
C6 C13 C39 125.29(18)
N8 C13 C6 121.46(18)
N8 C13 C39 113.23(17)
C12 C15 C43 120.5(2)
C19 C17 C3 120.48(19)
O9 C19 C17 125.6(2)
O9 C19 C29 115.2(2)
C29 C19 C17 119.28(19)
C29 C24 C5 120.80(19)
N2 C27 C12 114.49(16)
N2 C27 C39 101.42(15)
C12 C27 C39 113.22(16)
C19 C29 C24 120.4(2)
F7 C30 C6 120.6(2)
F7 C30 C38 116.8(2)
C38 C30 C6 122.6(2)
F10 C33 C11 119.7(2)
F10 C33 C50 120.3(2)
C50 C33 C11 120.0(2)
F21 C38 C30 119.7(3)
F21 C38 C50 119.9(2)
C50 C38 C30 120.3(2)
C13 C39 C27 101.85(16)
C55 C43 C15 119.8(2)
C59 C49 C12 121.0(2)
F22 C50 C33 120.4(3)
F22 C50 C38 120.5(2)
C33 C50 C38 119.1(2)
C59 C55 C43 119.8(2)
C55 C59 C49 120.4(3)
C16 N14 N23 109.37(19)
N14 C16 C20 120.8(2)
N14 C16 C53 113.3(2)
C20 C16 C53 125.8(2)
C46 C18 C28 121.1(2)
C31 C20 C16 122.7(2)
C31 C20 C34 114.3(2)
C34 C20 C16 123.0(2)
N14 N23 C28 119.24(18)
N14 N23 C37 113.11(19)
C28 N23 C37 124.8(2)
C54 C25 C37 123.0(2)
C54 C25 C56 118.5(2)
C56 C25 C37 118.3(2)
C18 C28 N23 120.9(2)
C18 C28 C42 118.5(2)
C42 C28 N23 120.6(2)
F26 C31 C20 119.5(2)
F26 C31 C45 116.8(3)
C45 C31 C20 123.7(3)
C36 O32 C58 118.2(2)
F4 C34 C20 120.9(2)
F4 C34 C40 116.3(2)
C40 C34 C20 122.8(3)
O32 C36 C41 116.5(2)
O32 C36 C46 124.5(2)
C46 C36 C41 119.0(2)
N23 C37 C25 113.08(19)
N23 C37 C53 101.76(19)
C25 C37 C53 111.7(2)
F35 C40 C34 119.7(3)
F35 C40 C47 119.9(3)
C47 C40 C34 120.3(3)
C42 C41 C36 121.0(2)
C41 C42 C28 120.4(2)
C47 C45 C31 119.3(3)
F48 C45 C31 119.4(3)
F48 C45 C47 121.3(3)
C18 C46 C36 120.0(2)
F44 C47 C40 120.8(3)
F44 C47 C45 119.7(3)
C45 C47 C40 119.4(3)
C57 C52 C60 120.2(3)
C16 C53 C37 102.4(2)
C25 C54 C60 119.9(2)
C57 C56 C25 121.0(3)
C52 C57 C56 120.6(3)
C52 C60 C54 119.7(3)

loop_
_geom_bond_atom_site_label_1
_geom_bond_atom_site_label_2
_geom_bond_distance
F1 C11 1.338(2)
N2 C5 1.401(2)
N2 N8 1.372(2)
N2 C27 1.472(2)
C3 C5 1.387(3)
C3 C17 1.382(3)
C5 C24 1.394(3)
C6 C11 1.392(3)
C6 C13 1.463(3)
C6 C30 1.392(3)
F7 C30 1.334(3)
N8 C13 1.285(3)
O9 C19 1.376(3)
O9 C51 1.408(3)
F10 C33 1.340(3)
C11 C33 1.372(3)
C12 C15 1.371(3)
C12 C27 1.511(3)
C12 C49 1.372(3)
C13 C39 1.503(3)
C15 C43 1.387(3)
C17 C19 1.381(3)
C19 C29 1.378(3)
F21 C38 1.333(3)
F22 C50 1.332(3)
C24 C29 1.380(3)
C27 C39 1.535(3)
C30 C38 1.374(3)
C33 C50 1.366(4)
C38 C50 1.372(4)
C43 C55 1.370(4)
C49 C59 1.372(3)
C55 C59 1.353(4)
F4 C34 1.338(3)
N14 C16 1.288(3)
N14 N23 1.361(3)
C16 C20 1.462(3)
C16 C53 1.497(3)
C18 C28 1.386(3)
C18 C46 1.379(3)
C20 C31 1.391(3)
C20 C34 1.396(3)
N23 C28 1.399(3)
N23 C37 1.467(3)
C25 C37 1.513(3)
C25 C54 1.371(3)
C25 C56 1.377(3)
F26 C31 1.348(3)
C28 C42 1.388(3)
C31 C45 1.377(4)
O32 C36 1.367(3)
O32 C58 1.412(4)
C34 C40 1.372(4)
F35 C40 1.337(3)
C36 C41 1.383(4)
C36 C46 1.382(3)
C37 C53 1.542(4)
C40 C47 1.369(4)
C41 C42 1.370(4)
F44 C47 1.335(3)
C45 C47 1.367(4)
C45 F48 1.332(3)
C52 C57 1.344(4)
C52 C60 1.364(4)
C54 C60 1.405(4)
C56 C57 1.369(4)
